data_4037824
loop_
_publ_author_name
'Banerjee, Sonbidya'
'Vivek Kumar, Sundaravel'
'Punniyamurthy, Tharmalingam'

_publ_section_title
;
 Site-Selective Rh-Catalyzed C-7 and C-6 Dual C-H Functionalization of
 Indolines: Synthesis of Functionalized Pyrrolocarbazoles.
;
_journal_name_full 'The Journal of organic chemistry'
_journal_paper_doi 10.1021/acs.joc.9b03180
_journal_year 2020
_chemical_formula_moiety 'C32 H21 Br N4 O2 S'
_chemical_formula_sum 'C32 H21 Br N4 O2 S'
_chemical_formula_weight 605.50
_space_group_crystal_system orthorhombic
_space_group_IT_number 19
_space_group_name_Hall 'P 2ac 2ab'
_space_group_name_H-M_alt 'P 21 21 21'
_atom_sites_solution_hydrogens geom
_audit_creation_method SHELXL-2016/6
_cell_angle_alpha 90
_cell_angle_beta 90
_cell_angle_gamma 90
_cell_formula_units_Z 4
_cell_length_a 11.0736(9)
_cell_length_b 14.0744(11)
_cell_length_c 17.6490(13)
_cell_measurement_reflns_used 5432
_cell_measurement_temperature 296(2)
_cell_measurement_theta_max 14.67
_cell_measurement_theta_min 2.31
_cell_volume 2750.7(4)
_computing_cell_refinement 'Bruker SAINT'
_computing_data_collection 'Bruker APEX2'
_computing_data_reduction 'Bruker SAINT'
_computing_molecular_graphics 'Bruker SHELXTL'
_computing_publication_material 'Bruker SHELXTL'
_computing_structure_refinement 'SHELXL-2014 (Sheldrick 2014)'
_computing_structure_solution 'SHELXS-97 (Sheldrick 2008)'
_diffrn_ambient_temperature 296(2)
_diffrn_measured_fraction_theta_full 1.000
_diffrn_measured_fraction_theta_max 1.000
_diffrn_measurement_device_type 'Bruker APEX-II CCD'
_diffrn_measurement_method '\f and \w scans'
_diffrn_radiation_type MoK\a
_diffrn_radiation_wavelength 0.71073
_diffrn_reflns_av_R_equivalents 0.2318
_diffrn_reflns_av_unetI/netI 0.1054
_diffrn_reflns_Laue_measured_fraction_full 1.000
_diffrn_reflns_Laue_measured_fraction_max 1.000
_diffrn_reflns_limit_h_max 13
_diffrn_reflns_limit_h_min -13
_diffrn_reflns_limit_k_max 16
_diffrn_reflns_limit_k_min -16
_diffrn_reflns_limit_l_max 21
_diffrn_reflns_limit_l_min -21
_diffrn_reflns_number 113515
_diffrn_reflns_point_group_measured_fraction_full 1.000
_diffrn_reflns_point_group_measured_fraction_max 1.000
_diffrn_reflns_theta_full 25.040
_diffrn_reflns_theta_max 25.040
_diffrn_reflns_theta_min 1.851
_exptl_absorpt_coefficient_mu 1.608
_exptl_absorpt_correction_type multi-scan
_exptl_absorpt_process_details SADABS
_exptl_crystal_colour colorless
_exptl_crystal_density_diffrn 1.462
_exptl_crystal_description needle
_exptl_crystal_F_000 1232
_exptl_crystal_size_max .30
_exptl_crystal_size_mid .25
_exptl_crystal_size_min .15
_exptl_transmission_factor_max 0.786
_exptl_transmission_factor_min 0.623
_refine_diff_density_max 0.422
_refine_diff_density_min -0.360
_refine_diff_density_rms 0.055
_refine_ls_abs_structure_details
;
 Flack x determined using 790 quotients [(I+)-(I-)]/[(I+)+(I-)]
 (Parsons, Flack and Wagner, Acta Cryst. B69 (2013) 249-259).
;
_refine_ls_abs_structure_Flack -0.007(6)
_refine_ls_extinction_method none
_refine_ls_goodness_of_fit_ref 0.835
_refine_ls_hydrogen_treatment constr
_refine_ls_matrix_type full
_refine_ls_number_parameters 361
_refine_ls_number_reflns 4863
_refine_ls_number_restraints 0
_refine_ls_restrained_S_all 0.835
_refine_ls_R_factor_all 0.1132
_refine_ls_R_factor_gt 0.0416
_refine_ls_shift/su_max 0.000
_refine_ls_shift/su_mean 0.000
_refine_ls_structure_factor_coef Fsqd
_refine_ls_weighting_details 'w=1/[\s^2^(Fo^2^)+(0.0429P)^2^] where P=(Fo^2^+2Fc^2^)/3'
_refine_ls_weighting_scheme calc
_refine_ls_wR_factor_gt 0.0828
_refine_ls_wR_factor_ref 0.0984
_reflns_Friedel_coverage 0.768
_reflns_Friedel_fraction_full 1.000
_reflns_Friedel_fraction_max 1.000
_reflns_number_gt 2350
_reflns_number_total 4863
_reflns_threshold_expression 'I > 2\s(I)'
_cod_data_source_file jo9b03180_si_002.cif
_cod_data_source_block SB-B-211B_0m_a
_cod_original_sg_symbol_H-M P2(1)2(1)2(1)
_cod_database_code 4037824
_shelx_shelxl_version_number 2016/6
_shelx_space_group_comment
;
The symmetry employed for this shelxl refinement is uniquely defined
by the following loop, which should always be used as a source of
symmetry information in preference to the above space-group names.
They are only intended as comments.
;

loop_
_space_group_symop_operation_xyz
'x, y, z'
'-x+1/2, -y, z+1/2'
'-x, y+1/2, -z+1/2'
'x+1/2, -y+1/2, -z'

loop_
_atom_site_label
_atom_site_type_symbol
_atom_site_fract_x
_atom_site_fract_y
_atom_site_fract_z
_atom_site_U_iso_or_equiv
_atom_site_adp_type
_atom_site_occupancy
_atom_site_site_symmetry_order
_atom_site_calc_flag
_atom_site_refinement_flags_posn
_atom_site_refinement_flags_adp
Br01 Br 0.18574(9) 0.33295(6) 0.55538(5) 0.0997(4) Uani 1 1 d . .
S002 S 0.46571(17) 0.67506(15) 0.71740(10) 0.0607(5) Uani 1 1 d . .
N003 N 0.5225(5) 0.7655(4) 0.3476(3) 0.0472(14) Uani 1 1 d . .
N004 N 0.3925(5) 0.8624(4) 0.4143(3) 0.0454(14) Uani 1 1 d . .
O005 O 0.3740(5) 0.7396(4) 0.7442(3) 0.0821(16) Uani 1 1 d . .
N006 N 0.5495(4) 0.7281(4) 0.6551(3) 0.0480(15) Uani 1 1 d . .
H006 H 0.623467 0.710398 0.650433 0.058 Uiso 1 1 calc R U
N007 N 0.3137(5) 0.7669(4) 0.3204(3) 0.0549(15) Uani 1 1 d . .
O008 O 0.5490(5) 0.6327(4) 0.7699(3) 0.0807(16) Uani 1 1 d . .
C1 C 0.4824(6) 0.6862(5) 0.5000(3) 0.0415(16) Uani 1 1 d . .
C2 C 0.3875(7) 0.5529(5) 0.4364(4) 0.0492(18) Uani 1 1 d . .
C00B C 0.4105(7) 0.7931(5) 0.3574(4) 0.0449(18) Uani 1 1 d . .
C00C C 0.4756(5) 0.7834(4) 0.5328(3) 0.0375(16) Uani 1 1 d . .
C00D C 0.3815(6) 0.6428(4) 0.4766(3) 0.0462(17) Uani 1 1 d . .
H00D H 0.306835 0.670570 0.486082 0.055 Uiso 1 1 calc R U
C00E C 0.5058(6) 0.8036(5) 0.6070(4) 0.0471(18) Uani 1 1 d . .
C00F C 0.4358(6) 0.8616(5) 0.4890(4) 0.0441(17) Uani 1 1 d . .
C00G C 0.2704(8) 0.4342(6) 0.6011(4) 0.060(2) Uani 1 1 d . .
C00H C 0.4227(6) 0.9525(5) 0.5195(4) 0.0498(18) Uani 1 1 d . .
C00I C 0.4502(6) 0.9685(5) 0.5949(5) 0.061(2) Uani 1 1 d . .
H00I H 0.440046 1.028407 0.616201 0.074 Uiso 1 1 calc R U
C00J C 0.5023(8) 0.5123(5) 0.4258(4) 0.062(2) Uani 1 1 d . .
C00K C 0.2686(7) 0.5901(6) 0.6549(4) 0.062(2) Uani 1 1 d . .
H00K H 0.226778 0.645064 0.667664 0.075 Uiso 1 1 calc R U
C00L C 0.2094(7) 0.5151(6) 0.6201(4) 0.066(2) Uani 1 1 d . .
H00L H 0.127315 0.519965 0.609548 0.079 Uiso 1 1 calc R U
C00M C 0.3505(6) 0.9543(5) 0.3978(5) 0.053(2) Uani 1 1 d . .
C00N C 0.4925(6) 0.8948(5) 0.6376(4) 0.058(2) Uani 1 1 d . .
H00N H 0.512836 0.905306 0.688040 0.069 Uiso 1 1 calc R U
C00O C 0.3888(6) 0.5823(5) 0.6701(4) 0.0477(18) Uani 1 1 d . .
C00P C 0.5942(7) 0.6409(5) 0.4900(4) 0.058(2) Uani 1 1 d . .
H00P H 0.663777 0.669208 0.508999 0.069 Uiso 1 1 calc R U
C00Q C 0.3702(6) 1.0116(5) 0.4610(5) 0.058(2) Uani 1 1 d . .
C00R C 0.3884(9) 0.4275(6) 0.6157(4) 0.069(2) Uani 1 1 d . .
H00R H 0.429708 0.372394 0.602618 0.083 Uiso 1 1 calc R U
C00S C 0.2851(8) 0.5093(6) 0.4089(4) 0.074(2) Uani 1 1 d . .
H00S H 0.209280 0.535672 0.417419 0.089 Uiso 1 1 calc R U
C00T C 0.5364(7) 0.6967(5) 0.2963(4) 0.064(2) Uani 1 1 d . .
H00T H 0.613281 0.671807 0.288719 0.076 Uiso 1 1 calc R U
C00U C 0.6029(8) 0.5556(6) 0.4526(5) 0.074(2) Uani 1 1 d . .
H00U H 0.678101 0.527400 0.445688 0.088 Uiso 1 1 calc R U
C00V C 0.3321(8) 0.6992(6) 0.2679(4) 0.076(2) Uani 1 1 d . .
H00V H 0.266487 0.677842 0.239717 0.091 Uiso 1 1 calc R U
C00W C 0.4425(8) 0.6608(6) 0.2542(4) 0.069(2) Uani 1 1 d . .
H00W H 0.453913 0.613017 0.218482 0.083 Uiso 1 1 calc R U
C00X C 0.2597(7) 1.0825(7) 0.3334(6) 0.084(3) Uani 1 1 d . .
H00X H 0.220444 1.107015 0.291121 0.101 Uiso 1 1 calc R U
C00Y C 0.2972(6) 0.9886(6) 0.3321(4) 0.070(2) Uani 1 1 d . .
H00Y H 0.287166 0.950565 0.289483 0.083 Uiso 1 1 calc R U
C00Z C 0.3318(7) 1.1070(5) 0.4601(5) 0.074(2) Uani 1 1 d . .
H00Z H 0.342291 1.146081 0.502109 0.089 Uiso 1 1 calc R U
C010 C 0.4504(6) 0.5012(6) 0.6501(4) 0.064(2) Uani 1 1 d . .
H010 H 0.532716 0.496029 0.659527 0.077 Uiso 1 1 calc R U
C011 C 0.2781(8) 1.1407(6) 0.3947(7) 0.089(3) Uani 1 1 d . .
H011 H 0.254033 1.203877 0.392168 0.106 Uiso 1 1 calc R U
C012 C 0.2968(11) 0.4250(7) 0.3682(5) 0.095(3) Uani 1 1 d . .
H012 H 0.228222 0.395746 0.348682 0.114 Uiso 1 1 calc R U
C013 C 0.5110(11) 0.4239(6) 0.3829(5) 0.101(3) Uani 1 1 d . .
H013 H 0.585482 0.395446 0.374184 0.121 Uiso 1 1 calc R U
C014 C 0.4087(14) 0.3843(7) 0.3563(6) 0.117(4) Uani 1 1 d . .
H014 H 0.413599 0.327859 0.329085 0.140 Uiso 1 1 calc R U

loop_
_atom_site_aniso_label
_atom_site_aniso_U_11
_atom_site_aniso_U_22
_atom_site_aniso_U_33
_atom_site_aniso_U_23
_atom_site_aniso_U_13
_atom_site_aniso_U_12
Br01 0.1337(8) 0.0885(6) 0.0771(6) -0.0113(6) 0.0097(6) -0.0325(6)
S002 0.0723(13) 0.0667(13) 0.0432(11) 0.0035(11) 0.0073(11) -0.0025(13)
N003 0.052(4) 0.045(4) 0.045(4) 0.002(3) 0.008(3) -0.006(3)
N004 0.059(4) 0.037(4) 0.040(3) 0.001(3) 0.003(3) 0.002(3)
O005 0.090(4) 0.076(4) 0.080(4) -0.018(3) 0.039(3) 0.002(3)
N006 0.046(3) 0.058(4) 0.040(3) 0.011(3) 0.002(3) -0.003(3)
N007 0.058(4) 0.067(4) 0.040(3) 0.000(3) -0.002(3) -0.006(4)
O008 0.094(4) 0.103(4) 0.046(3) 0.020(3) -0.010(3) -0.003(3)
C1 0.046(4) 0.041(4) 0.038(4) 0.005(3) -0.004(3) 0.010(4)
C2 0.058(5) 0.051(5) 0.039(4) 0.012(4) -0.014(4) -0.010(4)
C00B 0.053(5) 0.049(5) 0.033(4) 0.010(4) 0.002(4) -0.006(4)
C00C 0.043(4) 0.034(4) 0.036(4) -0.002(3) 0.004(3) -0.003(3)
C00D 0.059(5) 0.039(4) 0.040(4) 0.006(3) 0.001(4) -0.001(4)
C00E 0.056(4) 0.044(5) 0.041(4) -0.007(4) 0.007(3) -0.011(3)
C00F 0.047(4) 0.039(5) 0.046(4) -0.005(4) 0.006(3) -0.006(3)
C00G 0.069(6) 0.063(6) 0.050(5) 0.005(4) 0.011(4) -0.013(5)
C00H 0.058(5) 0.035(4) 0.056(5) -0.006(4) 0.012(4) -0.003(4)
C00I 0.071(5) 0.038(5) 0.075(6) -0.019(4) 0.007(5) -0.003(4)
C00J 0.093(7) 0.046(5) 0.048(5) 0.010(4) 0.001(5) 0.009(5)
C00K 0.064(5) 0.060(5) 0.063(5) 0.006(4) 0.011(4) 0.008(5)
C00L 0.075(6) 0.069(6) 0.054(5) 0.009(4) 0.001(5) 0.002(5)
C00M 0.052(5) 0.040(5) 0.066(5) 0.016(5) 0.012(4) 0.003(4)
C00N 0.065(5) 0.063(6) 0.046(4) -0.021(4) -0.001(4) -0.012(4)
C00O 0.048(5) 0.051(5) 0.044(4) 0.006(4) 0.004(4) -0.005(4)
C00P 0.067(5) 0.048(5) 0.059(5) 0.006(4) 0.001(4) -0.001(4)
C00Q 0.063(5) 0.031(4) 0.081(6) 0.010(4) 0.022(4) 0.003(4)
C00R 0.084(7) 0.046(5) 0.076(6) 0.008(4) 0.013(5) 0.010(5)
C00S 0.100(7) 0.064(6) 0.058(5) 0.012(5) -0.006(5) -0.018(5)
C00T 0.064(5) 0.072(6) 0.055(5) 0.003(4) 0.013(4) 0.005(5)
C00U 0.074(6) 0.063(6) 0.085(6) 0.003(5) -0.003(5) 0.014(5)
C00V 0.072(6) 0.107(7) 0.048(5) -0.003(5) -0.015(4) -0.016(6)
C00W 0.083(6) 0.080(6) 0.046(5) -0.018(4) -0.007(5) -0.001(6)
C00X 0.061(5) 0.065(6) 0.126(9) 0.050(6) 0.016(6) 0.000(5)
C00Y 0.071(6) 0.065(6) 0.073(6) 0.025(4) 0.009(5) 0.002(5)
C00Z 0.074(5) 0.039(5) 0.110(7) 0.009(5) 0.028(6) 0.000(4)
C010 0.052(5) 0.063(6) 0.078(6) 0.006(5) 0.008(5) 0.010(5)
C011 0.089(7) 0.039(6) 0.138(9) 0.027(6) 0.030(7) 0.012(5)
C012 0.162(11) 0.064(7) 0.060(6) -0.012(5) -0.013(7) -0.039(7)
C013 0.165(10) 0.060(7) 0.078(7) -0.009(5) 0.001(7) -0.009(7)
C014 0.203(13) 0.061(7) 0.087(8) -0.029(6) 0.028(9) -0.005(9)

loop_
_atom_type_symbol
_atom_type_description
_atom_type_scat_dispersion_real
_atom_type_scat_dispersion_imag
_atom_type_scat_source
C C 0.0033 0.0016 'International Tables Vol C Tables 4.2.6.8 and 6.1.1.4'
H H 0.0000 0.0000 'International Tables Vol C Tables 4.2.6.8 and 6.1.1.4'
Br Br -0.2901 2.4595 'International Tables Vol C Tables 4.2.6.8 and 6.1.1.4'
N N 0.0061 0.0033 'International Tables Vol C Tables 4.2.6.8 and 6.1.1.4'
O O 0.0106 0.0060 'International Tables Vol C Tables 4.2.6.8 and 6.1.1.4'
S S 0.1246 0.1234 'International Tables Vol C Tables 4.2.6.8 and 6.1.1.4'

loop_
_geom_angle_atom_site_label_1
_geom_angle_atom_site_label_2
_geom_angle_atom_site_label_3
_geom_angle
O008 S002 O005 120.1(3)
O008 S002 N006 105.1(3)
O005 S002 N006 109.6(3)
O008 S002 C00O 107.9(3)
O005 S002 C00O 106.3(3)
N006 S002 C00O 107.2(3)
C00B N003 C00T 114.5(6)
C00F N004 C00M 108.3(6)
C00F N004 C00B 127.9(6)
C00M N004 C00B 122.4(6)
C00E N006 S002 123.1(4)
C00E N006 H006 118.5
S002 N006 H006 118.5
C00B N007 C00V 114.9(6)
C00D C1 C00P 119.3(6)
C00D C1 C00C 119.9(6)
C00P C1 C00C 120.7(6)
C00S C2 C00J 121.1(7)
C00S C2 C00D 121.5(7)
C00J C2 C00D 117.4(7)
N007 C00B N003 128.6(7)
N007 C00B N004 115.7(7)
N003 C00B N004 115.6(6)
C00E C00C C00F 115.7(6)
C00E C00C C1 123.1(6)
C00F C00C C1 121.2(5)
C1 C00D C2 120.7(7)
C1 C00D H00D 119.7
C2 C00D H00D 119.7
C00C C00E C00N 121.9(6)
C00C C00E N006 119.1(6)
C00N C00E N006 118.9(6)
C00H C00F N004 108.7(6)
C00H C00F C00C 122.2(6)
N004 C00F C00C 128.7(6)
C00R C00G C00L 119.7(8)
C00R C00G Br01 121.1(7)
C00L C00G Br01 119.3(7)
C00I C00H C00F 119.8(7)
C00I C00H C00Q 132.9(7)
C00F C00H C00Q 107.0(6)
C00N C00I C00H 118.9(7)
C00N C00I H00I 120.6
C00H C00I H00I 120.6
C00U C00J C2 121.0(7)
C00U C00J C013 120.7(9)
C2 C00J C013 118.3(9)
C00O C00K C00L 119.3(8)
C00O C00K H00K 120.4
C00L C00K H00K 120.4
C00G C00L C00K 120.6(7)
C00G C00L H00L 119.7
C00K C00L H00L 119.7
C00Y C00M C00Q 122.3(7)
C00Y C00M N004 129.3(7)
C00Q C00M N004 108.4(6)
C00I C00N C00E 121.3(7)
C00I C00N H00N 119.3
C00E C00N H00N 119.3
C00K C00O C010 120.0(7)
C00K C00O S002 120.3(6)
C010 C00O S002 119.7(6)
C00U C00P C1 121.3(7)
C00U C00P H00P 119.4
C1 C00P H00P 119.4
C00M C00Q C00Z 119.7(8)
C00M C00Q C00H 107.5(6)
C00Z C00Q C00H 132.6(8)
C00G C00R C010 121.2(8)
C00G C00R H00R 119.4
C010 C00R H00R 119.4
C2 C00S C012 118.9(9)
C2 C00S H00S 120.5
C012 C00S H00S 120.5
N003 C00T C00W 123.1(7)
N003 C00T H00T 118.5
C00W C00T H00T 118.5
C00J C00U C00P 120.2(8)
C00J C00U H00U 119.9
C00P C00U H00U 119.9
N007 C00V C00W 122.7(7)
N007 C00V H00V 118.6
C00W C00V H00V 118.6
C00V C00W C00T 116.0(7)
C00V C00W H00W 122.0
C00T C00W H00W 122.0
C011 C00X C00Y 122.5(9)
C011 C00X H00X 118.7
C00Y C00X H00X 118.7
C00X C00Y C00M 116.4(8)
C00X C00Y H00Y 121.8
C00M C00Y H00Y 121.8
C011 C00Z C00Q 117.8(8)
C011 C00Z H00Z 121.1
C00Q C00Z H00Z 121.1
C00O C010 C00R 119.3(7)
C00O C010 H010 120.4
C00R C010 H010 120.4
C00X C011 C00Z 121.2(8)
C00X C011 H011 119.4
C00Z C011 H011 119.4
C014 C012 C00S 121.0(10)
C014 C012 H012 119.5
C00S C012 H012 119.5
C014 C013 C00J 118.6(10)
C014 C013 H013 120.7
C00J C013 H013 120.7
C013 C014 C012 122.0(10)
C013 C014 H014 119.0
C012 C014 H014 119.0

loop_
_geom_bond_atom_site_label_1
_geom_bond_atom_site_label_2
_geom_bond_distance
Br01 C00G 1.887(7)
S002 O008 1.437(5)
S002 O005 1.442(5)
S002 N006 1.621(5)
S002 C00O 1.769(7)
N003 C00B 1.311(8)
N003 C00T 1.335(8)
N004 C00F 1.402(8)
N004 C00M 1.405(8)
N004 C00B 1.413(8)
N006 C00E 1.443(8)
N006 H006 0.8600
N007 C00B 1.309(8)
N007 C00V 1.344(9)
C1 C00D 1.338(8)
C1 C00P 1.404(9)
C1 C00C 1.487(8)
C2 C00S 1.378(9)
C2 C00J 1.406(9)
C2 C00D 1.453(8)
C00C C00E 1.382(8)
C00C C00F 1.417(8)
C00D H00D 0.9300
C00E C00N 1.400(9)
C00F C00H 1.396(8)
C00G C00R 1.336(10)
C00G C00L 1.366(9)
C00H C00I 1.384(9)
C00H C00Q 1.448(9)
C00I C00N 1.365(9)
C00I H00I 0.9300
C00J C00U 1.355(9)
C00J C013 1.460(11)
C00K C00O 1.363(9)
C00K C00L 1.385(9)
C00K H00K 0.9300
C00L H00L 0.9300
C00M C00Y 1.388(9)
C00M C00Q 1.394(9)
C00N H00N 0.9300
C00O C010 1.375(9)
C00P C00U 1.373(9)
C00P H00P 0.9300
C00Q C00Z 1.408(9)
C00R C010 1.383(10)
C00R H00R 0.9300
C00S C012 1.392(11)
C00S H00S 0.9300
C00T C00W 1.374(9)
C00T H00T 0.9300
C00U H00U 0.9300
C00V C00W 1.359(10)
C00V H00V 0.9300
C00W H00W 0.9300
C00X C011 1.372(11)
C00X C00Y 1.385(10)
C00X H00X 0.9300
C00Y H00Y 0.9300
C00Z C011 1.383(11)
C00Z H00Z 0.9300
C010 H010 0.9300
C011 H011 0.9300
C012 C014 1.382(13)
C012 H012 0.9300
C013 C014 1.346(13)
C013 H013 0.9300
C014 H014 0.9300
